data_4060436
loop_
_publ_author_name
'Brook, Michael A.'
'Amako, Masaaki'
'Schinkel, Jonathan'
'McGlinchey, Michael J.'
'Britten, James F.'

_journal_name_full Organometallics
_journal_paper_doi 10.1021/om0491847
_journal_year 2005
_chemical_formula_moiety 'C22 H24 Fe O Si2'
_chemical_formula_sum 'C22 H24 Fe O Si2'
_chemical_formula_weight 416.44
_chemical_name_common disiloxane-bis(1-indenyl)-ansa-ferrocene
_space_group_IT_number 61
_symmetry_cell_setting orthorhombic
_symmetry_Int_Tables_number 61
_symmetry_space_group_name_Hall '-P 2ac 2ab'
_symmetry_space_group_name_H-M 'P b c a'
_cell_angle_alpha 90.00
_cell_angle_beta 90.00
_cell_angle_gamma 90.00
_cell_formula_units_Z 8
_cell_length_a 14.165(8)
_cell_length_b 16.231(9)
_cell_length_c 17.570(10)
_cell_measurement_temperature 173(2)
_cell_volume 4040(4)
_diffrn_ambient_temperature 173(2)
_exptl_crystal_density_diffrn 1.369
_cod_database_code 4060436

loop_
_symmetry_equiv_pos_as_xyz
'x, y, z'
'-x+1/2, -y, z+1/2'
'-x, y+1/2, -z+1/2'
'x+1/2, -y+1/2, -z'
'-x, -y, -z'
'x-1/2, y, -z-1/2'
'x, -y-1/2, z-1/2'
'-x-1/2, y-1/2, z'

loop_
_atom_site_label
_atom_site_type_symbol
_atom_site_fract_x
_atom_site_fract_y
_atom_site_fract_z
_atom_site_U_iso_or_equiv
_atom_site_adp_type
_atom_site_occupancy
_atom_site_symmetry_multiplicity
_atom_site_calc_flag
_atom_site_refinement_flags
_atom_site_disorder_assembly
_atom_site_disorder_group
Fe1 Fe 0.87188(6) 0.16162(4) 0.26182(4) 0.0244(2) Uani 1 1 d . . .
Si1 Si 0.78819(11) 0.09681(10) 0.43435(9) 0.0317(4) Uani 1 1 d . . .
Si2 Si 0.93411(12) 0.23717(10) 0.43576(9) 0.0345(5) Uani 1 1 d . . .
O1 O 0.8507(3) 0.1743(2) 0.46435(18) 0.0435(11) Uani 1 1 d . . .
C1 C 0.8113(4) 0.0756(3) 0.3326(3) 0.0276(14) Uani 1 1 d . . .
C2 C 0.7501(4) 0.0957(3) 0.2708(3) 0.0319(14) Uani 1 1 d . . .
H1A H 0.6862 0.1210 0.2770 0.038 Uiso 1 1 calc R . .
C3 C 0.7931(4) 0.0802(3) 0.1997(3) 0.0329(15) Uani 1 1 d . . .
H4A H 0.7648 0.0902 0.1484 0.040 Uiso 1 1 calc R . .
C4 C 0.8835(4) 0.0433(3) 0.2153(3) 0.0302(15) Uani 1 1 d . . .
C5 C 0.8958(4) 0.0405(3) 0.2971(3) 0.0286(15) Uani 1 1 d . . .
C6 C 0.9820(4) 0.0077(3) 0.3273(3) 0.0330(15) Uani 1 1 d . . .
H14A H 0.9923 0.0072 0.3807 0.040 Uiso 1 1 calc R . .
C7 C 1.0481(4) -0.0224(3) 0.2799(4) 0.0391(17) Uani 1 1 d . . .
H22A H 1.1040 -0.0459 0.3005 0.047 Uiso 1 1 calc R . .
C8 C 1.0359(4) -0.0198(3) 0.1999(4) 0.0420(17) Uani 1 1 d . . .
H21A H 1.0843 -0.0412 0.1682 0.050 Uiso 1 1 calc R . .
C9 C 0.9577(4) 0.0123(3) 0.1674(3) 0.0366(16) Uani 1 1 d . . .
H10A H 0.9519 0.0142 0.1136 0.044 Uiso 1 1 calc R . .
C10 C 0.9246(4) 0.2524(3) 0.3318(3) 0.0287(14) Uani 1 1 d . . .
C11 C 0.9913(4) 0.2300(3) 0.2747(3) 0.0295(14) Uani 1 1 d . . .
H3A H 1.0549 0.2062 0.2857 0.035 Uiso 1 1 calc R . .
C12 C 0.9549(4) 0.2419(3) 0.2009(3) 0.0322(15) Uani 1 1 d . . .
H19A H 0.9881 0.2300 0.1519 0.039 Uiso 1 1 calc R . .
C13 C 0.8621(4) 0.2774(3) 0.2096(3) 0.0295(15) Uani 1 1 d . . .
C14 C 0.8433(4) 0.2836(3) 0.2900(3) 0.0290(15) Uani 1 1 d . . .
C15 C 0.7543(4) 0.3169(3) 0.3146(3) 0.0345(15) Uani 1 1 d . . .
H15A H 0.7394 0.3204 0.3672 0.041 Uiso 1 1 calc R . .
C16 C 0.6925(4) 0.3431(3) 0.2616(3) 0.0371(14) Uani 1 1 d . . .
H17A H 0.6344 0.3667 0.2776 0.044 Uiso 1 1 calc R . .
C17 C 0.7118(4) 0.3365(4) 0.1828(3) 0.0414(16) Uani 1 1 d . . .
H16A H 0.6661 0.3559 0.1475 0.050 Uiso 1 1 calc R . .
C18 C 0.7919(5) 0.3039(3) 0.1564(3) 0.0388(16) Uani 1 1 d . . .
H12A H 0.8021 0.2984 0.1032 0.047 Uiso 1 1 calc R . .
C20 C 0.8202(5) 0.0072(4) 0.4948(3) 0.070(2) Uani 1 1 d . . .
H20A H 0.8876 -0.0049 0.4888 0.105 Uiso 1 1 calc R . .
H20B H 0.7831 -0.0409 0.4793 0.105 Uiso 1 1 calc R . .
H20C H 0.8069 0.0201 0.5483 0.105 Uiso 1 1 calc R . .
C21 C 0.9141(4) 0.3371(3) 0.4854(3) 0.0408(16) Uani 1 1 d . . .
H98A H 0.8513 0.3582 0.4725 0.061 Uiso 1 1 calc R . .
H98B H 0.9621 0.3769 0.4693 0.061 Uiso 1 1 calc R . .
H98C H 0.9183 0.3288 0.5405 0.061 Uiso 1 1 calc R . .
C22 C 1.0509(4) 0.1921(3) 0.4592(3) 0.0522(19) Uani 1 1 d . . .
H99A H 1.0589 0.1400 0.4316 0.078 Uiso 1 1 calc R . .
H99B H 1.0546 0.1818 0.5140 0.078 Uiso 1 1 calc R . .
H99C H 1.1009 0.2305 0.4442 0.078 Uiso 1 1 calc R . .
C19 C 0.6625(4) 0.1215(4) 0.4477(4) 0.073(2) Uani 1 1 d . . .
H26A H 0.6462 0.1699 0.4170 0.109 Uiso 1 1 calc R . .
H26B H 0.6505 0.1333 0.5015 0.109 Uiso 1 1 calc R . .
H26C H 0.6239 0.0745 0.4316 0.109 Uiso 1 1 calc R . .

loop_
_atom_site_aniso_label
_atom_site_aniso_U_11
_atom_site_aniso_U_22
_atom_site_aniso_U_33
_atom_site_aniso_U_23
_atom_site_aniso_U_13
_atom_site_aniso_U_12
Fe1 0.0267(4) 0.0184(4) 0.0282(4) -0.0033(4) -0.0018(4) 0.0000(4)
Si1 0.0354(10) 0.0279(11) 0.0319(9) -0.0018(8) 0.0024(7) -0.0027(9)
Si2 0.0426(11) 0.0283(11) 0.0327(10) -0.0019(8) -0.0122(8) -0.0041(9)
O1 0.065(3) 0.039(3) 0.027(2) -0.0050(19) -0.0046(18) -0.019(2)
C1 0.034(4) 0.016(4) 0.033(3) -0.003(3) -0.001(3) -0.004(3)
C2 0.020(3) 0.026(4) 0.049(4) 0.000(3) -0.002(3) -0.008(3)
C3 0.034(4) 0.027(4) 0.037(4) -0.005(3) -0.010(3) -0.003(3)
C4 0.043(4) 0.020(4) 0.028(4) -0.002(2) 0.000(3) -0.006(3)
C5 0.037(4) 0.016(4) 0.033(4) -0.002(3) -0.001(3) -0.003(3)
C6 0.032(4) 0.025(4) 0.042(4) 0.004(3) -0.009(3) 0.006(3)
C7 0.029(4) 0.025(4) 0.063(5) -0.001(3) 0.002(3) 0.005(3)
C8 0.035(4) 0.024(4) 0.067(5) -0.005(3) 0.016(3) 0.003(3)
C9 0.057(5) 0.017(4) 0.036(4) -0.006(3) 0.017(3) -0.005(3)
C10 0.026(3) 0.019(3) 0.041(4) -0.001(3) -0.005(3) -0.004(3)
C11 0.027(4) 0.020(4) 0.041(4) -0.005(3) -0.001(3) -0.001(3)
C12 0.032(4) 0.033(4) 0.031(4) -0.002(3) 0.007(3) -0.004(3)
C13 0.038(4) 0.020(4) 0.030(4) 0.000(3) 0.002(3) 0.001(3)
C14 0.047(4) 0.017(4) 0.023(3) -0.003(3) -0.001(3) -0.002(3)
C15 0.038(4) 0.028(4) 0.038(4) -0.005(3) 0.003(3) 0.006(3)
C16 0.037(4) 0.027(4) 0.047(4) -0.007(3) 0.003(3) 0.005(3)
C17 0.045(4) 0.034(4) 0.046(4) 0.000(3) -0.019(3) 0.009(4)
C18 0.054(5) 0.035(4) 0.027(4) -0.004(3) -0.009(3) 0.005(4)
C20 0.118(6) 0.046(5) 0.046(4) 0.008(4) 0.008(4) -0.009(5)
C21 0.046(4) 0.039(4) 0.037(4) -0.001(3) -0.009(3) -0.001(4)
C22 0.058(5) 0.029(4) 0.070(5) -0.009(3) -0.023(3) 0.010(3)
C19 0.035(4) 0.120(7) 0.064(5) -0.050(5) 0.003(3) 0.011(4)

loop_
_geom_bond_atom_site_label_1
_geom_bond_atom_site_label_2
_geom_bond_distance
_geom_bond_site_symmetry_2
_geom_bond_publ_flag
Fe1 C2 2.035(5) . ?
Fe1 C11 2.035(5) . ?
Fe1 C3 2.045(5) . ?
Fe1 C12 2.056(5) . ?
Fe1 C1 2.057(5) . ?
Fe1 C10 2.059(5) . ?
Fe1 C14 2.081(5) . ?
Fe1 C5 2.088(5) . ?
Fe1 C4 2.094(5) . ?
Fe1 C13 2.095(5) . ?
Si1 O1 1.626(4) . ?
Si1 C19 1.839(6) . ?
Si1 C1 1.850(5) . ?
Si1 C20 1.858(6) . ?
Si2 O1 1.640(4) . ?
Si2 C10 1.848(5) . ?
Si2 C22 1.856(6) . ?
Si2 C21 1.863(5) . ?
C1 C2 1.427(7) . ?
C1 C5 1.464(7) . ?
C2 C3 1.412(7) . ?
C2 H1A 1.0000 . ?
C3 C4 1.440(7) . ?
C3 H4A 1.0000 . ?
C4 C9 1.437(7) . ?
C4 C5 1.449(7) . ?
C5 C6 1.433(7) . ?
C6 C7 1.345(7) . ?
C6 H14A 0.9500 . ?
C7 C8 1.417(8) . ?
C7 H22A 0.9500 . ?
C8 C9 1.351(7) . ?
C8 H21A 0.9500 . ?
C9 H10A 0.9500 . ?
C10 C11 1.425(7) . ?
C10 C14 1.458(7) . ?
C11 C12 1.408(7) . ?
C11 H3A 1.0000 . ?
C12 C13 1.443(7) . ?
C12 H19A 1.0000 . ?
C13 C18 1.431(7) . ?
C13 C14 1.441(7) . ?
C14 C15 1.438(7) . ?
C15 C16 1.346(7) . ?
C15 H15A 0.9500 . ?
C16 C17 1.415(7) . ?
C16 H17A 0.9500 . ?
C17 C18 1.335(7) . ?
C17 H16A 0.9500 . ?
C18 H12A 0.9500 . ?
C20 H20A 0.9800 . ?
C20 H20B 0.9800 . ?
C20 H20C 0.9800 . ?
C21 H98A 0.9800 . ?
C21 H98B 0.9800 . ?
C21 H98C 0.9800 . ?
C22 H99A 0.9800 . ?
C22 H99B 0.9800 . ?
C22 H99C 0.9800 . ?
C19 H26A 0.9800 . ?
C19 H26B 0.9800 . ?
C19 H26C 0.9800 . ?
